data_4086579
loop_
_publ_author_name
'Rou\'e, S\'everine'
'Sahnoune, Hiba'
'Toupet, Lo\"ic'
'Halet, Jean-Fran\,cois'
'Lapinte, Claude'

_publ_section_title
;
 Double Insertion of Thiophene Rings in Polyynediyl Chains to Stabilize
 Nanoscaled Molecular Wires with [Cp*(dppe)Fe] Termini
;
_journal_issue 12
_journal_name_full Organometallics
_journal_page_first 2057
_journal_paper_doi 10.1021/acs.organomet.6b00209
_journal_volume 35
_journal_year 2016
_chemical_formula_sum 'C88 H82 Fe2 P4 S2'
_chemical_formula_weight 1439.23
_space_group_crystal_system triclinic
_space_group_IT_number 2
_space_group_name_Hall '-P 1'
_space_group_name_H-M_alt 'P -1'
_symmetry_space_group_name_Hall '-P 1'
_symmetry_space_group_name_H-M 'P -1'
_atom_sites_solution_hydrogens geom
_audit_creation_method SHELXL-2014/6
_cell_angle_alpha 96.0470(10)
_cell_angle_beta 103.9280(10)
_cell_angle_gamma 103.9400(10)
_cell_formula_units_Z 2
_cell_length_a 11.81270(10)
_cell_length_b 14.3695(2)
_cell_length_c 23.0200(3)
_cell_measurement_reflns_used 12482
_cell_measurement_temperature 120(2)
_cell_measurement_theta_max 26.999
_cell_measurement_theta_min 2.329
_cell_volume 3625.14(8)
_computing_cell_refinement
;
CrysAlisPro, Agilent Technologies,
Version 1.171.37.34 (release 22-05-2014 CrysAlis171 .NET)
(compiled May 22 2014,16:03:01)
;
_computing_data_collection
;
CrysAlisPro, Agilent Technologies,
Version 1.171.37.34 (release 22-05-2014 CrysAlis171 .NET)
(compiled May 22 2014,16:03:01)
;
_computing_data_reduction
;
CrysAlisPro, Agilent Technologies,
Version 1.171.37.34 (release 22-05-2014 CrysAlis171 .NET)
(compiled May 22 2014,16:03:01)
;
_computing_molecular_graphics 'MERCURY 3.3(CCDC, 2014)'
_computing_publication_material 'WINGX (L.J. Farrugia, 2012)'
_computing_structure_refinement 'SHELXL-2014/6 (Sheldrick, 2014)'
_computing_structure_solution 'SIR-97_(Altomare & al., 1999)'
_diffrn_ambient_temperature 120(2)
_diffrn_detector_area_resol_mean 16.1852
_diffrn_measured_fraction_theta_full 0.953
_diffrn_measured_fraction_theta_max 0.937
_diffrn_measurement_device_type 'CCD Saphire 3 Xcalibur'
_diffrn_measurement_method 'omega scan'
_diffrn_radiation_type MoK\a
_diffrn_radiation_wavelength 0.71069
_diffrn_reflns_av_unetI/netI 0.0425
_diffrn_reflns_Laue_measured_fraction_full 0.953
_diffrn_reflns_Laue_measured_fraction_max 0.937
_diffrn_reflns_limit_h_max 15
_diffrn_reflns_limit_h_min 0
_diffrn_reflns_limit_k_max 18
_diffrn_reflns_limit_k_min -18
_diffrn_reflns_limit_l_max -29
_diffrn_reflns_limit_l_min -29
_diffrn_reflns_number 14829
_diffrn_reflns_point_group_measured_fraction_full 0.953
_diffrn_reflns_point_group_measured_fraction_max 0.937
_diffrn_reflns_theta_full 25.240
_diffrn_reflns_theta_max 26.999
_diffrn_reflns_theta_min 2.329
_exptl_absorpt_coefficient_mu 0.593
_exptl_absorpt_correction_type none
_exptl_crystal_colour red
_exptl_crystal_density_diffrn 1.319
_exptl_crystal_description prism
_exptl_crystal_F_000 1508
_exptl_crystal_size_max 0.25
_exptl_crystal_size_mid 0.22
_exptl_crystal_size_min 0.18
_refine_diff_density_max 0.678
_refine_diff_density_min -0.652
_refine_diff_density_rms 0.071
_refine_ls_extinction_coef .
_refine_ls_extinction_method none
_refine_ls_goodness_of_fit_ref 0.996
_refine_ls_hydrogen_treatment constr
_refine_ls_matrix_type full
_refine_ls_number_parameters 865
_refine_ls_number_reflns 14829
_refine_ls_number_restraints 0
_refine_ls_restrained_S_all 0.996
_refine_ls_R_factor_all 0.0573
_refine_ls_R_factor_gt 0.0430
_refine_ls_shift/su_max 0.001
_refine_ls_shift/su_mean 0.000
_refine_ls_structure_factor_coef Fsqd
_refine_ls_weighting_details 'w=1/[\s^2^(Fo^2^)+(0.0631P)^2^+4.6738P] where P=(Fo^2^+2Fc^2^)/3'
_refine_ls_weighting_scheme calc
_refine_ls_wR_factor_gt 0.1114
_refine_ls_wR_factor_ref 0.1254
_reflns_Friedel_coverage 0.000
_reflns_Friedel_fraction_full .
_reflns_Friedel_fraction_max .
_reflns_number_gt 12174
_reflns_number_total 14829
_reflns_threshold_expression 'I > 2\s(I)'
_cod_data_source_file om6b00209_si_003.cif
_cod_data_source_block shelx
_cod_database_code 4086579
_shelx_space_group_comment
;
The symmetry employed for this shelxl refinement is uniquely defined
by the following loop, which should always be used as a source of
symmetry information in preference to the above space-group names.
They are only intended as comments.
;
_shelxl_version_number 2014/6

loop_
_space_group_symop_operation_xyz
'x, y, z'
'-x, -y, -z'

loop_
_atom_site_label
_atom_site_type_symbol
_atom_site_fract_x
_atom_site_fract_y
_atom_site_fract_z
_atom_site_U_iso_or_equiv
_atom_site_adp_type
_atom_site_occupancy
_atom_site_site_symmetry_order
_atom_site_calc_flag
_atom_site_refinement_flags_posn
_atom_site_refinement_flags_adp
_atom_site_refinement_flags_occupancy
_atom_site_disorder_assembly
_atom_site_disorder_group
Fe1 Fe 0.22190(3) 0.77536(2) 0.10913(2) 0.01624(9) Uani 1 1 d . . . . .
Fe5 Fe 0.72757(3) 0.26707(2) -0.58665(2) 0.01787(9) Uani 1 1 d . . . . .
S1 S 0.33630(6) 0.57200(5) -0.07913(3) 0.02460(14) Uani 1 1 d . . . . .
S51 S 0.56190(6) 0.31989(5) -0.37813(3) 0.02573(14) Uani 1 1 d . . . . .
P1 P 0.06369(6) 0.75093(4) 0.03153(3) 0.01731(13) Uani 1 1 d . . . . .
P2 P 0.11486(5) 0.64966(4) 0.13756(3) 0.01692(13) Uani 1 1 d . . . . .
P51 P 0.70509(6) 0.11570(4) -0.57537(3) 0.01899(13) Uani 1 1 d . . . . .
P52 P 0.55045(6) 0.21510(5) -0.65369(3) 0.02028(14) Uani 1 1 d . . . . .
C1 C 0.4093(2) 0.84716(18) 0.14497(11) 0.0224(5) Uani 1 1 d . . . . .
C2 C 0.3532(2) 0.84686(18) 0.19291(11) 0.0213(5) Uani 1 1 d . . . . .
C3 C 0.2613(2) 0.89709(17) 0.17914(11) 0.0198(5) Uani 1 1 d . . . . .
C4 C 0.2629(2) 0.92899(17) 0.12257(11) 0.0225(5) Uani 1 1 d . . . . .
C5 C 0.3523(2) 0.89636(18) 0.10046(11) 0.0221(5) Uani 1 1 d . . . . .
C6 C 0.5173(2) 0.8096(2) 0.14381(13) 0.0297(6) Uani 1 1 d . . . . .
H6A H 0.5384 0.8181 0.1057 0.036 Uiso 1 1 calc R U . . .
H6B H 0.5863 0.8459 0.1782 0.036 Uiso 1 1 calc R U . . .
H6C H 0.4976 0.7403 0.1468 0.036 Uiso 1 1 calc R U . . .
C7 C 0.3969(2) 0.8139(2) 0.25200(11) 0.0274(6) Uani 1 1 d . . . . .
H7A H 0.3429 0.8207 0.2776 0.033 Uiso 1 1 calc R U . . .
H7B H 0.3968 0.7455 0.2440 0.033 Uiso 1 1 calc R U . . .
H7C H 0.4795 0.8540 0.2730 0.033 Uiso 1 1 calc R U . . .
C8 C 0.1931(2) 0.92579(19) 0.22228(12) 0.0264(5) Uani 1 1 d . . . . .
H8A H 0.2080 0.8932 0.2576 0.032 Uiso 1 1 calc R U . . .
H8B H 0.2208 0.9965 0.2358 0.032 Uiso 1 1 calc R U . . .
H8C H 0.1060 0.9063 0.2016 0.032 Uiso 1 1 calc R U . . .
C9 C 0.1959(3) 0.99775(19) 0.09603(13) 0.0291(6) Uani 1 1 d . . . . .
H9A H 0.2118 1.0081 0.0570 0.035 Uiso 1 1 calc R U . . .
H9B H 0.1087 0.9700 0.0898 0.035 Uiso 1 1 calc R U . . .
H9C H 0.2235 1.0601 0.1240 0.035 Uiso 1 1 calc R U . . .
C10 C 0.3882(3) 0.9160(2) 0.04343(12) 0.0304(6) Uani 1 1 d . . . . .
H10A H 0.4518 0.8848 0.0395 0.036 Uiso 1 1 calc R U . . .
H10B H 0.3174 0.8896 0.0081 0.036 Uiso 1 1 calc R U . . .
H10C H 0.4188 0.9864 0.0456 0.036 Uiso 1 1 calc R U . . .
C11 C -0.0111(2) 0.61942(17) 0.01516(10) 0.0191(5) Uani 1 1 d . . . . .
H11A H -0.0905 0.6045 -0.0157 0.023 Uiso 1 1 calc R U . . .
H11B H 0.0401 0.5829 -0.0001 0.023 Uiso 1 1 calc R U . . .
C12 C -0.0279(2) 0.59291(17) 0.07588(10) 0.0191(5) Uani 1 1 d . . . . .
H12A H -0.0495 0.5213 0.0731 0.023 Uiso 1 1 calc R U . . .
H12B H -0.0949 0.6162 0.0853 0.023 Uiso 1 1 calc R U . . .
C13 C -0.0686(2) 0.79474(17) 0.03528(11) 0.0207(5) Uani 1 1 d . . . . .
C14 C -0.0804(2) 0.83204(18) 0.09117(12) 0.0241(5) Uani 1 1 d . . . . .
H14 H -0.0162 0.8397 0.1269 0.029 Uiso 1 1 calc R U . . .
C15 C -0.1842(3) 0.8583(2) 0.09580(14) 0.0311(6) Uani 1 1 d . . . . .
H15 H -0.1916 0.8822 0.1344 0.037 Uiso 1 1 calc R U . . .
C16 C -0.2769(3) 0.8494(2) 0.04367(15) 0.0344(7) Uani 1 1 d . . . . .
H16 H -0.3467 0.8696 0.0463 0.041 Uiso 1 1 calc R U . . .
C17 C -0.2679(2) 0.8111(2) -0.01206(14) 0.0326(6) Uani 1 1 d . . . . .
H17 H -0.3320 0.8042 -0.0476 0.039 Uiso 1 1 calc R U . . .
C18 C -0.1655(2) 0.7826(2) -0.01642(12) 0.0266(5) Uani 1 1 d . . . . .
H18 H -0.1612 0.7546 -0.0548 0.032 Uiso 1 1 calc R U . . .
C19 C 0.0886(2) 0.78298(18) -0.04038(11) 0.0209(5) Uani 1 1 d . . . . .
C20 C 0.0625(2) 0.86395(19) -0.06246(12) 0.0262(5) Uani 1 1 d . . . . .
H20 H 0.0264 0.9032 -0.0410 0.031 Uiso 1 1 calc R U . . .
C21 C 0.0888(3) 0.8881(2) -0.11583(13) 0.0312(6) Uani 1 1 d . . . . .
H21 H 0.0693 0.9431 -0.1308 0.037 Uiso 1 1 calc R U . . .
C22 C 0.1431(3) 0.8324(2) -0.14713(12) 0.0308(6) Uani 1 1 d . . . . .
H22 H 0.1616 0.8494 -0.1832 0.037 Uiso 1 1 calc R U . . .
C23 C 0.1702(2) 0.7519(2) -0.12558(12) 0.0272(6) Uani 1 1 d . . . . .
H23 H 0.2080 0.7139 -0.1467 0.033 Uiso 1 1 calc R U . . .
C24 C 0.1422(2) 0.72643(18) -0.07297(11) 0.0217(5) Uani 1 1 d . . . . .
H24 H 0.1596 0.6702 -0.0590 0.026 Uiso 1 1 calc R U . . .
C25 C 0.1719(2) 0.54337(17) 0.15301(10) 0.0203(5) Uani 1 1 d . . . . .
C26 C 0.2915(2) 0.54355(19) 0.15854(11) 0.0241(5) Uani 1 1 d . . . . .
H26 H 0.3475 0.5997 0.1535 0.029 Uiso 1 1 calc R U . . .
C27 C 0.3298(2) 0.46165(19) 0.17144(12) 0.0275(6) Uani 1 1 d . . . . .
H27 H 0.4116 0.4621 0.1745 0.033 Uiso 1 1 calc R U . . .
C28 C 0.2502(3) 0.3802(2) 0.17975(13) 0.0313(6) Uani 1 1 d . . . . .
H28 H 0.2771 0.3248 0.1887 0.038 Uiso 1 1 calc R U . . .
C29 C 0.1314(3) 0.3790(2) 0.17509(13) 0.0315(6) Uani 1 1 d . . . . .
H29 H 0.0762 0.3228 0.1807 0.038 Uiso 1 1 calc R U . . .
C30 C 0.0927(2) 0.46016(19) 0.16214(12) 0.0267(5) Uani 1 1 d . . . . .
H30 H 0.0109 0.4593 0.1594 0.032 Uiso 1 1 calc R U . . .
C31 C 0.0611(2) 0.66470(17) 0.20558(11) 0.0208(5) Uani 1 1 d . . . . .
C32 C 0.1355(2) 0.6581(2) 0.26127(12) 0.0291(6) Uani 1 1 d . . . . .
H32 H 0.2094 0.6421 0.2626 0.035 Uiso 1 1 calc R U . . .
C33 C 0.1034(3) 0.6746(2) 0.31466(13) 0.0378(7) Uani 1 1 d . . . . .
H33 H 0.1564 0.6718 0.3523 0.045 Uiso 1 1 calc R U . . .
C34 C -0.0054(3) 0.6950(2) 0.31323(12) 0.0347(7) Uani 1 1 d . . . . .
H34 H -0.0280 0.7052 0.3498 0.042 Uiso 1 1 calc R U . . .
C35 C -0.0811(2) 0.7005(2) 0.25891(12) 0.0283(6) Uani 1 1 d . . . . .
H35 H -0.1563 0.7141 0.2579 0.034 Uiso 1 1 calc R U . . .
C36 C -0.0476(2) 0.68621(18) 0.20522(11) 0.0232(5) Uani 1 1 d . . . . .
H36 H -0.0998 0.6912 0.1679 0.028 Uiso 1 1 calc R U . . .
C37 C 0.2673(2) 0.68406(17) 0.06118(10) 0.0191(5) Uani 1 1 d . . . . .
C38 C 0.2990(2) 0.62501(18) 0.03098(11) 0.0216(5) Uani 1 1 d . . . . .
C39 C 0.3254(2) 0.55396(18) -0.00691(11) 0.0204(5) Uani 1 1 d . . . . .
C40 C 0.3412(2) 0.46409(18) 0.00278(11) 0.0216(5) Uani 1 1 d . . . . .
H40 H 0.3401 0.4408 0.0398 0.026 Uiso 1 1 calc R U . . .
C41 C 0.3591(2) 0.41030(18) -0.04732(11) 0.0235(5) Uani 1 1 d . . . . .
H41 H 0.3703 0.3470 -0.0475 0.028 Uiso 1 1 calc R U . . .
C42 C 0.3587(2) 0.45814(18) -0.09607(11) 0.0223(5) Uani 1 1 d . . . . .
C43 C 0.3728(2) 0.42716(19) -0.15340(12) 0.0247(5) Uani 1 1 d . . . . .
C44 C 0.3844(2) 0.40380(19) -0.20324(12) 0.0253(5) Uani 1 1 d . . . . .
C51 C 0.8933(2) 0.35066(18) -0.52749(11) 0.0240(5) Uani 1 1 d . . . . .
C52 C 0.8222(2) 0.41430(18) -0.54792(12) 0.0252(5) Uani 1 1 d . . . . .
C53 C 0.7979(2) 0.40369(18) -0.61240(12) 0.0243(5) Uani 1 1 d . . . . .
C54 C 0.8571(2) 0.33431(18) -0.63174(11) 0.0219(5) Uani 1 1 d . . . . .
C55 C 0.9174(2) 0.30331(18) -0.57893(11) 0.0231(5) Uani 1 1 d . . . . .
C56 C 0.9435(3) 0.3430(2) -0.46258(12) 0.0335(6) Uani 1 1 d . . . . .
H56A H 0.9123 0.3829 -0.4365 0.040 Uiso 1 1 calc R U . . .
H56B H 0.9188 0.2749 -0.4574 0.040 Uiso 1 1 calc R U . . .
H56C H 1.0323 0.3662 -0.4513 0.040 Uiso 1 1 calc R U . . .
C57 C 0.7894(3) 0.4856(2) -0.50722(14) 0.0350(7) Uani 1 1 d . . . . .
H57A H 0.7402 0.5208 -0.5320 0.042 Uiso 1 1 calc R U . . .
H57B H 0.7430 0.4507 -0.4823 0.042 Uiso 1 1 calc R U . . .
H57C H 0.8636 0.5320 -0.4807 0.042 Uiso 1 1 calc R U . . .
C58 C 0.7410(3) 0.46481(19) -0.65235(13) 0.0311(6) Uani 1 1 d . . . . .
H58A H 0.7354 0.4411 -0.6947 0.037 Uiso 1 1 calc R U . . .
H58B H 0.6596 0.4608 -0.6480 0.037 Uiso 1 1 calc R U . . .
H58C H 0.7908 0.5326 -0.6405 0.037 Uiso 1 1 calc R U . . .
C59 C 0.8704(3) 0.3159(2) -0.69490(12) 0.0288(6) Uani 1 1 d . . . . .
H59A H 0.8177 0.3460 -0.7219 0.035 Uiso 1 1 calc R U . . .
H59B H 0.9550 0.3442 -0.6943 0.035 Uiso 1 1 calc R U . . .
H59C H 0.8472 0.2456 -0.7096 0.035 Uiso 1 1 calc R U . . .
C60 C 1.0063(2) 0.2435(2) -0.57505(14) 0.0314(6) Uani 1 1 d . . . . .
H60A H 1.0074 0.2183 -0.6161 0.038 Uiso 1 1 calc R U . . .
H60B H 1.0875 0.2842 -0.5522 0.038 Uiso 1 1 calc R U . . .
H60C H 0.9820 0.1889 -0.5543 0.038 Uiso 1 1 calc R U . . .
C61 C 0.5416(2) 0.05666(18) -0.59093(12) 0.0234(5) Uani 1 1 d . . . . .
H61A H 0.5263 -0.0150 -0.5978 0.028 Uiso 1 1 calc R U . . .
H61B H 0.5129 0.0758 -0.5557 0.028 Uiso 1 1 calc R U . . .
C62 C 0.4736(2) 0.08805(19) -0.64706(12) 0.0269(6) Uani 1 1 d . . . . .
H62A H 0.3900 0.0843 -0.6450 0.032 Uiso 1 1 calc R U . . .
H62B H 0.4684 0.0428 -0.6837 0.032 Uiso 1 1 calc R U . . .
C63 C 0.7486(2) 0.03284(18) -0.62717(11) 0.0222(5) Uani 1 1 d . . . . .
C64 C 0.7877(3) 0.06823(19) -0.67484(12) 0.0280(6) Uani 1 1 d . . . . .
H64 H 0.7933 0.1342 -0.6789 0.034 Uiso 1 1 calc R U . . .
C65 C 0.8186(3) 0.0092(2) -0.71673(13) 0.0372(7) Uani 1 1 d . . . . .
H65 H 0.8464 0.0350 -0.7487 0.045 Uiso 1 1 calc R U . . .
C66 C 0.8089(3) -0.0869(2) -0.71171(13) 0.0352(7) Uani 1 1 d . . . . .
H66 H 0.8299 -0.1276 -0.7403 0.042 Uiso 1 1 calc R U . . .
C67 C 0.7685(3) -0.1242(2) -0.66482(13) 0.0320(6) Uani 1 1 d . . . . .
H67 H 0.7618 -0.1905 -0.6613 0.038 Uiso 1 1 calc R U . . .
C68 C 0.7378(2) -0.06475(19) -0.62283(12) 0.0268(6) Uani 1 1 d . . . . .
H68 H 0.7093 -0.0909 -0.5911 0.032 Uiso 1 1 calc R U . . .
C69 C 0.7672(2) 0.08708(18) -0.50034(11) 0.0231(5) Uani 1 1 d . . . . .
C70 C 0.8722(3) 0.0561(2) -0.48617(13) 0.0338(6) Uani 1 1 d . . . . .
H70 H 0.9117 0.0460 -0.5168 0.041 Uiso 1 1 calc R U . . .
C71 C 0.9201(3) 0.0397(3) -0.42818(13) 0.0410(7) Uani 1 1 d . . . . .
H71 H 0.9922 0.0194 -0.4193 0.049 Uiso 1 1 calc R U . . .
C72 C 0.8631(3) 0.0529(2) -0.38327(13) 0.0364(7) Uani 1 1 d . . . . .
H72 H 0.8950 0.0404 -0.3438 0.044 Uiso 1 1 calc R U . . .
C73 C 0.7604(3) 0.0840(2) -0.39609(12) 0.0299(6) Uani 1 1 d . . . . .
H73 H 0.7219 0.0943 -0.3651 0.036 Uiso 1 1 calc R U . . .
C74 C 0.7123(2) 0.10051(19) -0.45398(12) 0.0254(5) Uani 1 1 d . . . . .
H74 H 0.6405 0.1214 -0.4622 0.031 Uiso 1 1 calc R U . . .
C75 C 0.4332(2) 0.2786(2) -0.65007(12) 0.0271(6) Uani 1 1 d . . . . .
C76 C 0.3134(3) 0.2371(2) -0.68531(14) 0.0364(7) Uani 1 1 d . . . . .
H76 H 0.2922 0.1759 -0.7112 0.044 Uiso 1 1 calc R U . . .
C77 C 0.2254(3) 0.2850(3) -0.68253(17) 0.0497(9) Uani 1 1 d . . . . .
H77 H 0.1440 0.2564 -0.7064 0.060 Uiso 1 1 calc R U . . .
C78 C 0.2553(3) 0.3737(3) -0.64542(18) 0.0531(10) Uani 1 1 d . . . . .
H78 H 0.1946 0.4061 -0.6437 0.064 Uiso 1 1 calc R U . . .
C79 C 0.3735(3) 0.4159(3) -0.61061(17) 0.0461(8) Uani 1 1 d . . . . .
H79 H 0.3942 0.4775 -0.5852 0.055 Uiso 1 1 calc R U . . .
C80 C 0.4623(3) 0.3681(2) -0.61282(14) 0.0331(6) Uani 1 1 d . . . . .
H80 H 0.5434 0.3970 -0.5886 0.040 Uiso 1 1 calc R U . . .
C81 C 0.5379(2) 0.20391(19) -0.73563(11) 0.0227(5) Uani 1 1 d . . . . .
C82 C 0.5171(2) 0.2795(2) -0.76644(12) 0.0265(5) Uani 1 1 d . . . . .
H82 H 0.5017 0.3341 -0.7459 0.032 Uiso 1 1 calc R U . . .
C83 C 0.5187(3) 0.2759(2) -0.82681(13) 0.0326(6) Uani 1 1 d . . . . .
H83 H 0.5048 0.3279 -0.8472 0.039 Uiso 1 1 calc R U . . .
C84 C 0.5403(2) 0.1967(2) -0.85736(12) 0.0341(7) Uani 1 1 d . . . . .
H84 H 0.5420 0.1945 -0.8985 0.041 Uiso 1 1 calc R U . . .
C85 C 0.5595(3) 0.1210(2) -0.82772(13) 0.0337(6) Uani 1 1 d . . . . .
H85 H 0.5733 0.0661 -0.8488 0.040 Uiso 1 1 calc R U . . .
C86 C 0.5587(2) 0.1243(2) -0.76766(12) 0.0282(6) Uani 1 1 d . . . . .
H86 H 0.5725 0.0717 -0.7478 0.034 Uiso 1 1 calc R U . . .
C87 C 0.6370(2) 0.27053(17) -0.53039(11) 0.0216(5) Uani 1 1 d . . . . .
C88 C 0.5768(2) 0.27750(19) -0.49438(12) 0.0245(5) Uani 1 1 d . . . . .
C89 C 0.5026(2) 0.29167(18) -0.45640(11) 0.0236(5) Uani 1 1 d . . . . .
C90 C 0.3815(3) 0.2891(2) -0.47201(12) 0.0298(6) Uani 1 1 d . . . . .
H90 H 0.3319 0.2738 -0.5128 0.036 Uiso 1 1 calc R U . . .
C91 C 0.3387(3) 0.3111(2) -0.42214(12) 0.0294(6) Uani 1 1 d . . . . .
H91 H 0.2572 0.3122 -0.4259 0.035 Uiso 1 1 calc R U . . .
C92 C 0.4248(2) 0.33086(18) -0.36733(11) 0.0234(5) Uani 1 1 d . . . . .
C93 C 0.4127(2) 0.35683(19) -0.30887(12) 0.0259(5) Uani 1 1 d . . . . .
C94 C 0.3995(2) 0.37831(19) -0.25911(12) 0.0251(5) Uani 1 1 d . . . . .

loop_
_atom_site_aniso_label
_atom_site_aniso_U_11
_atom_site_aniso_U_22
_atom_site_aniso_U_33
_atom_site_aniso_U_23
_atom_site_aniso_U_13
_atom_site_aniso_U_12
Fe1 0.01806(18) 0.01634(17) 0.01455(16) 0.00184(13) 0.00481(13) 0.00524(13)
Fe5 0.01954(18) 0.01759(17) 0.01698(17) 0.00121(13) 0.00811(13) 0.00372(13)
S1 0.0342(4) 0.0258(3) 0.0204(3) 0.0060(2) 0.0139(3) 0.0131(3)
S51 0.0254(3) 0.0349(3) 0.0201(3) 0.0042(3) 0.0097(2) 0.0111(3)
P1 0.0200(3) 0.0175(3) 0.0150(3) 0.0027(2) 0.0048(2) 0.0063(2)
P2 0.0189(3) 0.0176(3) 0.0147(3) 0.0026(2) 0.0051(2) 0.0053(2)
P51 0.0189(3) 0.0186(3) 0.0191(3) 0.0024(2) 0.0062(2) 0.0040(2)
P52 0.0193(3) 0.0222(3) 0.0202(3) 0.0041(2) 0.0065(2) 0.0063(2)
C1 0.0183(12) 0.0207(12) 0.0244(12) 0.0002(10) 0.0043(10) 0.0016(10)
C2 0.0194(12) 0.0214(12) 0.0185(11) -0.0008(10) 0.0016(9) 0.0025(10)
C3 0.0224(12) 0.0164(11) 0.0179(11) -0.0017(9) 0.0036(9) 0.0041(9)
C4 0.0243(13) 0.0170(11) 0.0233(12) 0.0020(10) 0.0037(10) 0.0038(10)
C5 0.0216(12) 0.0191(11) 0.0223(12) 0.0022(10) 0.0051(10) 0.0010(10)
C6 0.0221(13) 0.0339(15) 0.0329(14) 0.0019(12) 0.0092(11) 0.0072(11)
C7 0.0276(14) 0.0324(14) 0.0196(12) 0.0033(11) 0.0024(10) 0.0081(11)
C8 0.0262(13) 0.0275(13) 0.0237(12) -0.0026(11) 0.0050(10) 0.0090(11)
C9 0.0368(15) 0.0184(12) 0.0303(14) 0.0060(11) 0.0054(12) 0.0077(11)
C10 0.0309(15) 0.0311(14) 0.0261(13) 0.0060(11) 0.0113(11) -0.0006(12)
C11 0.0208(12) 0.0197(11) 0.0169(11) 0.0033(9) 0.0057(9) 0.0050(9)
C12 0.0202(12) 0.0204(11) 0.0158(11) 0.0019(9) 0.0048(9) 0.0047(9)
C13 0.0211(12) 0.0177(11) 0.0231(12) 0.0052(10) 0.0050(10) 0.0054(9)
C14 0.0260(13) 0.0216(12) 0.0238(12) 0.0017(10) 0.0073(10) 0.0056(10)
C15 0.0324(15) 0.0274(14) 0.0375(15) 0.0010(12) 0.0184(12) 0.0090(12)
C16 0.0294(15) 0.0320(15) 0.0530(18) 0.0176(14) 0.0197(13) 0.0162(12)
C17 0.0239(14) 0.0391(16) 0.0394(16) 0.0204(13) 0.0076(12) 0.0122(12)
C18 0.0251(13) 0.0305(14) 0.0246(13) 0.0097(11) 0.0059(10) 0.0074(11)
C19 0.0211(12) 0.0213(12) 0.0188(11) 0.0047(10) 0.0044(9) 0.0033(10)
C20 0.0327(14) 0.0234(13) 0.0246(13) 0.0063(10) 0.0094(11) 0.0094(11)
C21 0.0426(17) 0.0249(13) 0.0284(14) 0.0123(11) 0.0110(12) 0.0091(12)
C22 0.0346(15) 0.0359(15) 0.0235(13) 0.0108(12) 0.0124(11) 0.0057(12)
C23 0.0267(14) 0.0352(14) 0.0211(12) 0.0049(11) 0.0094(10) 0.0082(11)
C24 0.0228(13) 0.0233(12) 0.0193(11) 0.0058(10) 0.0051(10) 0.0067(10)
C25 0.0241(13) 0.0207(12) 0.0162(11) 0.0028(9) 0.0050(9) 0.0074(10)
C26 0.0239(13) 0.0248(13) 0.0229(12) 0.0044(10) 0.0069(10) 0.0049(10)
C27 0.0245(13) 0.0290(14) 0.0299(13) 0.0069(11) 0.0044(11) 0.0114(11)
C28 0.0340(15) 0.0239(13) 0.0352(15) 0.0097(12) 0.0023(12) 0.0118(12)
C29 0.0283(14) 0.0229(13) 0.0396(15) 0.0125(12) 0.0026(12) 0.0037(11)
C30 0.0245(13) 0.0260(13) 0.0284(13) 0.0085(11) 0.0035(11) 0.0068(11)
C31 0.0239(13) 0.0206(12) 0.0171(11) 0.0018(9) 0.0080(9) 0.0031(10)
C32 0.0265(14) 0.0399(15) 0.0224(13) 0.0059(11) 0.0091(11) 0.0093(12)
C33 0.0335(16) 0.061(2) 0.0195(13) 0.0071(13) 0.0064(11) 0.0146(15)
C34 0.0361(16) 0.0479(17) 0.0213(13) 0.0007(12) 0.0143(12) 0.0098(14)
C35 0.0258(14) 0.0312(14) 0.0287(13) 0.0002(11) 0.0117(11) 0.0070(11)
C36 0.0269(13) 0.0232(12) 0.0206(12) 0.0028(10) 0.0079(10) 0.0081(10)
C37 0.0203(12) 0.0218(12) 0.0159(11) 0.0050(9) 0.0052(9) 0.0062(10)
C38 0.0212(12) 0.0243(12) 0.0185(11) 0.0032(10) 0.0055(9) 0.0050(10)
C39 0.0178(12) 0.0252(12) 0.0188(11) 0.0032(10) 0.0061(9) 0.0060(10)
C40 0.0212(12) 0.0245(12) 0.0195(11) 0.0031(10) 0.0074(10) 0.0057(10)
C41 0.0242(13) 0.0217(12) 0.0246(12) 0.0004(10) 0.0075(10) 0.0069(10)
C42 0.0222(12) 0.0238(12) 0.0216(12) -0.0001(10) 0.0081(10) 0.0078(10)
C43 0.0224(13) 0.0269(13) 0.0257(13) 0.0010(11) 0.0089(10) 0.0079(10)
C44 0.0246(13) 0.0274(13) 0.0248(13) 0.0014(11) 0.0087(10) 0.0081(11)
C51 0.0216(13) 0.0230(12) 0.0227(12) 0.0015(10) 0.0071(10) -0.0027(10)
C52 0.0273(13) 0.0204(12) 0.0249(13) -0.0006(10) 0.0118(11) -0.0015(10)
C53 0.0262(13) 0.0185(12) 0.0261(13) 0.0031(10) 0.0098(10) 0.0002(10)
C54 0.0218(12) 0.0205(12) 0.0225(12) 0.0025(10) 0.0110(10) -0.0005(10)
C55 0.0190(12) 0.0225(12) 0.0246(12) 0.0022(10) 0.0074(10) -0.0007(10)
C56 0.0328(15) 0.0375(16) 0.0209(13) 0.0019(12) 0.0054(11) -0.0038(12)
C57 0.0442(17) 0.0223(13) 0.0364(15) -0.0058(12) 0.0192(13) 0.0019(12)
C58 0.0353(16) 0.0230(13) 0.0367(15) 0.0093(12) 0.0139(12) 0.0054(12)
C59 0.0332(15) 0.0292(14) 0.0255(13) 0.0050(11) 0.0152(11) 0.0044(12)
C60 0.0199(13) 0.0354(15) 0.0378(15) 0.0055(12) 0.0090(11) 0.0050(11)
C61 0.0211(12) 0.0210(12) 0.0266(13) 0.0060(10) 0.0067(10) 0.0020(10)
C62 0.0231(13) 0.0237(13) 0.0284(13) 0.0059(11) 0.0022(11) 0.0005(10)
C63 0.0186(12) 0.0215(12) 0.0232(12) 0.0007(10) 0.0025(10) 0.0041(10)
C64 0.0358(15) 0.0233(13) 0.0282(13) 0.0053(11) 0.0110(11) 0.0114(11)
C65 0.057(2) 0.0369(16) 0.0278(14) 0.0092(12) 0.0204(14) 0.0207(15)
C66 0.0472(18) 0.0311(15) 0.0287(14) -0.0022(12) 0.0103(13) 0.0170(13)
C67 0.0366(16) 0.0205(13) 0.0370(15) 0.0005(11) 0.0075(12) 0.0090(12)
C68 0.0286(14) 0.0226(13) 0.0275(13) 0.0029(11) 0.0068(11) 0.0052(11)
C69 0.0217(13) 0.0217(12) 0.0234(12) 0.0033(10) 0.0050(10) 0.0030(10)
C70 0.0272(14) 0.0484(18) 0.0251(13) 0.0009(13) 0.0064(11) 0.0127(13)
C71 0.0335(16) 0.063(2) 0.0279(15) 0.0030(14) 0.0017(12) 0.0254(15)
C72 0.0369(16) 0.0476(18) 0.0238(13) 0.0075(13) 0.0033(12) 0.0141(14)
C73 0.0304(15) 0.0341(15) 0.0249(13) 0.0070(11) 0.0092(11) 0.0062(12)
C74 0.0246(13) 0.0271(13) 0.0252(13) 0.0064(11) 0.0076(10) 0.0068(11)
C75 0.0280(14) 0.0342(14) 0.0282(13) 0.0139(11) 0.0150(11) 0.0144(12)
C76 0.0290(15) 0.0509(18) 0.0369(16) 0.0156(14) 0.0131(12) 0.0179(14)
C77 0.0337(18) 0.076(3) 0.057(2) 0.030(2) 0.0227(16) 0.0296(18)
C78 0.055(2) 0.074(3) 0.065(2) 0.040(2) 0.0395(19) 0.047(2)
C79 0.061(2) 0.0453(18) 0.057(2) 0.0252(16) 0.0362(18) 0.0343(17)
C80 0.0425(17) 0.0336(15) 0.0381(15) 0.0182(13) 0.0233(13) 0.0209(13)
C81 0.0175(12) 0.0273(13) 0.0223(12) 0.0046(10) 0.0056(10) 0.0039(10)
C82 0.0226(13) 0.0322(14) 0.0276(13) 0.0078(11) 0.0094(11) 0.0091(11)
C83 0.0292(15) 0.0463(17) 0.0282(14) 0.0160(13) 0.0111(11) 0.0141(13)
C84 0.0227(14) 0.0551(19) 0.0211(13) 0.0030(13) 0.0037(11) 0.0083(13)
C85 0.0285(15) 0.0409(16) 0.0266(14) -0.0059(12) 0.0056(11) 0.0075(13)
C86 0.0266(14) 0.0274(13) 0.0270(13) 0.0016(11) 0.0035(11) 0.0063(11)
C87 0.0245(13) 0.0189(12) 0.0220(12) 0.0034(10) 0.0077(10) 0.0061(10)
C88 0.0295(14) 0.0243(13) 0.0235(12) 0.0048(10) 0.0116(11) 0.0097(11)
C89 0.0303(14) 0.0248(12) 0.0183(11) 0.0048(10) 0.0104(10) 0.0087(11)
C90 0.0307(15) 0.0432(16) 0.0197(12) 0.0055(12) 0.0094(11) 0.0156(13)
C91 0.0277(14) 0.0399(15) 0.0276(13) 0.0096(12) 0.0124(11) 0.0156(12)
C92 0.0262(13) 0.0258(13) 0.0238(12) 0.0054(10) 0.0134(10) 0.0103(11)
C93 0.0272(14) 0.0276(13) 0.0258(13) 0.0046(11) 0.0107(11) 0.0094(11)
C94 0.0245(13) 0.0282(13) 0.0242(13) 0.0033(11) 0.0084(10) 0.0088(11)

loop_
_atom_type_symbol
_atom_type_description
_atom_type_scat_dispersion_real
_atom_type_scat_dispersion_imag
_atom_type_scat_source
C C 0.0033 0.0016 'International Tables Vol C Tables 4.2.6.8 and 6.1.1.4'
H H 0.0000 0.0000 'International Tables Vol C Tables 4.2.6.8 and 6.1.1.4'
P P 0.1023 0.0942 'International Tables Vol C Tables 4.2.6.8 and 6.1.1.4'
S S 0.1246 0.1234 'International Tables Vol C Tables 4.2.6.8 and 6.1.1.4'
Fe Fe 0.3463 0.8444 'International Tables Vol C Tables 4.2.6.8 and 6.1.1.4'

loop_
_geom_angle_atom_site_label_1
_geom_angle_atom_site_label_2
_geom_angle_atom_site_label_3
_geom_angle
_geom_angle_site_symmetry_1
_geom_angle_site_symmetry_3
C37 Fe1 C5 95.27(10) . .
C37 Fe1 C4 133.10(10) . .
C5 Fe1 C4 39.73(10) . .
C37 Fe1 C1 87.03(10) . .
C5 Fe1 C1 39.80(10) . .
C4 Fe1 C1 66.01(10) . .
C37 Fe1 C3 152.73(10) . .
C5 Fe1 C3 66.71(9) . .
C4 Fe1 C3 39.35(9) . .
C1 Fe1 C3 65.95(9) . .
C37 Fe1 C2 115.62(10) . .
C5 Fe1 C2 66.38(10) . .
C4 Fe1 C2 65.81(10) . .
C1 Fe1 C2 38.94(9) . .
C3 Fe1 C2 39.36(9) . .
C37 Fe1 P1 85.39(7) . .
C5 Fe1 P1 106.95(7) . .
C4 Fe1 P1 95.28(7) . .
C1 Fe1 P1 144.82(7) . .
C3 Fe1 P1 118.62(7) . .
C2 Fe1 P1 157.93(7) . .
C37 Fe1 P2 86.37(7) . .
C5 Fe1 P2 167.13(7) . .
C4 Fe1 P2 140.52(7) . .
C1 Fe1 P2 127.82(7) . .
C3 Fe1 P2 106.82(7) . .
C2 Fe1 P2 101.40(7) . .
P1 Fe1 P2 85.90(3) . .
C87 Fe5 C51 96.09(10) . .
C87 Fe5 C52 87.36(10) . .
C51 Fe5 C52 39.56(11) . .
C87 Fe5 C55 133.71(10) . .
C51 Fe5 C55 39.42(10) . .
C52 Fe5 C55 65.67(10) . .
C87 Fe5 C53 115.71(10) . .
C51 Fe5 C53 66.14(10) . .
C52 Fe5 C53 39.07(10) . .
C55 Fe5 C53 65.51(10) . .
C87 Fe5 C54 152.70(10) . .
C51 Fe5 C54 66.04(9) . .
C52 Fe5 C54 65.64(9) . .
C55 Fe5 C54 38.90(10) . .
C53 Fe5 C54 39.20(10) . .
C87 Fe5 P51 84.37(8) . .
C51 Fe5 P51 108.34(8) . .
C52 Fe5 P51 145.58(8) . .
C55 Fe5 P51 97.11(7) . .
C53 Fe5 P51 159.20(7) . .
C54 Fe5 P51 120.01(7) . .
C87 Fe5 P52 84.38(8) . .
C51 Fe5 P52 165.67(8) . .
C52 Fe5 P52 126.39(8) . .
C55 Fe5 P52 141.90(7) . .
C53 Fe5 P52 100.70(7) . .
C54 Fe5 P52 107.85(7) . .
P51 Fe5 P52 85.97(3) . .
C39 S1 C42 92.55(12) . .
C89 S51 C92 92.44(12) . .
C11 P1 C19 105.66(11) . .
C11 P1 C13 98.53(11) . .
C19 P1 C13 102.10(11) . .
C11 P1 Fe1 106.58(8) . .
C19 P1 Fe1 118.11(8) . .
C13 P1 Fe1 123.08(8) . .
C31 P2 C25 97.21(11) . .
C31 P2 C12 103.19(11) . .
C25 P2 C12 101.87(11) . .
C31 P2 Fe1 121.09(8) . .
C25 P2 Fe1 121.85(8) . .
C12 P2 Fe1 108.71(8) . .
C69 P51 C63 103.13(12) . .
C69 P51 C61 102.35(11) . .
C63 P51 C61 101.33(12) . .
C69 P51 Fe5 119.62(8) . .
C63 P51 Fe5 119.70(9) . .
C61 P51 Fe5 107.97(8) . .
C81 P52 C75 99.52(12) . .
C81 P52 C62 102.16(12) . .
C75 P52 C62 102.27(12) . .
C81 P52 Fe5 120.70(8) . .
C75 P52 Fe5 119.46(10) . .
C62 P52 Fe5 109.99(9) . .
C2 C1 C5 108.4(2) . .
C2 C1 C6 125.5(2) . .
C5 C1 C6 125.9(2) . .
C2 C1 Fe1 71.13(14) . .
C5 C1 Fe1 69.02(14) . .
C6 C1 Fe1 129.49(18) . .
C1 C2 C3 108.2(2) . .
C1 C2 C7 125.0(2) . .
C3 C2 C7 126.2(2) . .
C1 C2 Fe1 69.92(14) . .
C3 C2 Fe1 70.07(13) . .
C7 C2 Fe1 133.04(18) . .
C4 C3 C2 107.4(2) . .
C4 C3 C8 126.6(2) . .
C2 C3 C8 125.1(2) . .
C4 C3 Fe1 69.84(13) . .
C2 C3 Fe1 70.57(13) . .
C8 C3 Fe1 133.13(18) . .
C3 C4 C5 108.5(2) . .
C3 C4 C9 125.2(2) . .
C5 C4 C9 125.6(2) . .
C3 C4 Fe1 70.81(13) . .
C5 C4 Fe1 69.19(14) . .
C9 C4 Fe1 132.80(18) . .
C4 C5 C1 107.4(2) . .
C4 C5 C10 127.0(2) . .
C1 C5 C10 125.5(2) . .
C4 C5 Fe1 71.08(14) . .
C1 C5 Fe1 71.18(14) . .
C10 C5 Fe1 126.59(18) . .
C1 C6 H6A 109.5 . .
C1 C6 H6B 109.5 . .
H6A C6 H6B 109.5 . .
C1 C6 H6C 109.5 . .
H6A C6 H6C 109.5 . .
H6B C6 H6C 109.5 . .
C2 C7 H7A 109.5 . .
C2 C7 H7B 109.5 . .
H7A C7 H7B 109.5 . .
C2 C7 H7C 109.5 . .
H7A C7 H7C 109.5 . .
H7B C7 H7C 109.5 . .
C3 C8 H8A 109.5 . .
C3 C8 H8B 109.5 . .
H8A C8 H8B 109.5 . .
C3 C8 H8C 109.5 . .
H8A C8 H8C 109.5 . .
H8B C8 H8C 109.5 . .
C4 C9 H9A 109.5 . .
C4 C9 H9B 109.5 . .
H9A C9 H9B 109.5 . .
C4 C9 H9C 109.5 . .
H9A C9 H9C 109.5 . .
H9B C9 H9C 109.5 . .
C5 C10 H10A 109.5 . .
C5 C10 H10B 109.5 . .
H10A C10 H10B 109.5 . .
C5 C10 H10C 109.5 . .
H10A C10 H10C 109.5 . .
H10B C10 H10C 109.5 . .
C12 C11 P1 105.21(16) . .
C12 C11 H11A 110.7 . .
P1 C11 H11A 110.7 . .
C12 C11 H11B 110.7 . .
P1 C11 H11B 110.7 . .
H11A C11 H11B 108.8 . .
C11 C12 P2 109.90(16) . .
C11 C12 H12A 109.7 . .
P2 C12 H12A 109.7 . .
C11 C12 H12B 109.7 . .
P2 C12 H12B 109.7 . .
H12A C12 H12B 108.2 . .
C14 C13 C18 118.1(2) . .
C14 C13 P1 120.15(19) . .
C18 C13 P1 121.40(19) . .
C13 C14 C15 121.3(2) . .
C13 C14 H14 119.3 . .
C15 C14 H14 119.3 . .
C16 C15 C14 119.5(3) . .
C16 C15 H15 120.2 . .
C14 C15 H15 120.2 . .
C17 C16 C15 120.0(3) . .
C17 C16 H16 120.0 . .
C15 C16 H16 120.0 . .
C16 C17 C18 120.4(3) . .
C16 C17 H17 119.8 . .
C18 C17 H17 119.8 . .
C17 C18 C13 120.6(3) . .
C17 C18 H18 119.7 . .
C13 C18 H18 119.7 . .
C20 C19 C24 118.4(2) . .
C20 C19 P1 122.74(19) . .
C24 C19 P1 118.79(19) . .
C19 C20 C21 120.6(2) . .
C19 C20 H20 119.7 . .
C21 C20 H20 119.7 . .
C22 C21 C20 120.4(3) . .
C22 C21 H21 119.8 . .
C20 C21 H21 119.8 . .
C21 C22 C23 119.6(2) . .
C21 C22 H22 120.2 . .
C23 C22 H22 120.2 . .
C22 C23 C24 120.2(2) . .
C22 C23 H23 119.9 . .
C24 C23 H23 119.9 . .
C23 C24 C19 120.7(2) . .
C23 C24 H24 119.7 . .
C19 C24 H24 119.7 . .
C26 C25 C30 118.2(2) . .
C26 C25 P2 122.92(19) . .
C30 C25 P2 118.79(19) . .
C25 C26 C27 120.3(2) . .
C25 C26 H26 119.9 . .
C27 C26 H26 119.9 . .
C28 C27 C26 120.6(3) . .
C28 C27 H27 119.7 . .
C26 C27 H27 119.7 . .
C29 C28 C27 119.9(3) . .
C29 C28 H28 120.0 . .
C27 C28 H28 120.0 . .
C28 C29 C30 119.8(3) . .
C28 C29 H29 120.1 . .
C30 C29 H29 120.1 . .
C29 C30 C25 121.2(3) . .
C29 C30 H30 119.4 . .
C25 C30 H30 119.4 . .
C36 C31 C32 117.9(2) . .
C36 C31 P2 123.67(19) . .
C32 C31 P2 118.39(19) . .
C33 C32 C31 121.1(3) . .
C33 C32 H32 119.4 . .
C31 C32 H32 119.4 . .
C32 C33 C34 120.1(3) . .
C32 C33 H33 120.0 . .
C34 C33 H33 120.0 . .
C35 C34 C33 119.9(3) . .
C35 C34 H34 120.0 . .
C33 C34 H34 120.0 . .
C34 C35 C36 120.1(3) . .
C34 C35 H35 120.0 . .
C36 C35 H35 120.0 . .
C31 C36 C35 120.9(2) . .
C31 C36 H36 119.6 . .
C35 C36 H36 119.6 . .
C38 C37 Fe1 178.7(2) . .
C37 C38 C39 175.2(3) . .
C40 C39 C38 129.9(2) . .
C40 C39 S1 109.87(18) . .
C38 C39 S1 120.15(19) . .
C39 C40 C41 113.7(2) . .
C39 C40 H40 123.1 . .
C41 C40 H40 123.1 . .
C42 C41 C40 113.6(2) . .
C42 C41 H41 123.2 . .
C40 C41 H41 123.2 . .
C41 C42 C43 129.5(2) . .
C41 C42 S1 110.26(18) . .
C43 C42 S1 120.3(2) . .
C44 C43 C42 177.6(3) . .
C43 C44 C94 179.0(3) . .
C55 C51 C52 108.1(2) . .
C55 C51 C56 126.3(2) . .
C52 C51 C56 125.4(2) . .
C55 C51 Fe5 71.97(14) . .
C52 C51 Fe5 71.43(15) . .
C56 C51 Fe5 126.81(18) . .
C51 C52 C53 108.2(2) . .
C51 C52 C57 124.8(2) . .
C53 C52 C57 126.8(3) . .
C51 C52 Fe5 69.01(14) . .
C53 C52 Fe5 71.25(14) . .
C57 C52 Fe5 129.41(19) . .
C52 C53 C54 107.7(2) . .
C52 C53 C58 126.9(2) . .
C54 C53 C58 124.5(2) . .
C52 C53 Fe5 69.68(14) . .
C54 C53 Fe5 70.60(14) . .
C58 C53 Fe5 133.13(19) . .
C55 C54 C53 107.7(2) . .
C55 C54 C59 127.6(2) . .
C53 C54 C59 123.7(2) . .
C55 C54 Fe5 70.04(13) . .
C53 C54 Fe5 70.20(13) . .
C59 C54 Fe5 134.16(18) . .
C51 C55 C54 108.2(2) . .
C51 C55 C60 124.1(2) . .
C54 C55 C60 127.1(2) . .
C51 C55 Fe5 68.60(14) . .
C54 C55 Fe5 71.06(14) . .
C60 C55 Fe5 132.68(18) . .
C51 C56 H56A 109.5 . .
C51 C56 H56B 109.5 . .
H56A C56 H56B 109.5 . .
C51 C56 H56C 109.5 . .
H56A C56 H56C 109.5 . .
H56B C56 H56C 109.5 . .
C52 C57 H57A 109.5 . .
C52 C57 H57B 109.5 . .
H57A C57 H57B 109.5 . .
C52 C57 H57C 109.5 . .
H57A C57 H57C 109.5 . .
H57B C57 H57C 109.5 . .
C53 C58 H58A 109.5 . .
C53 C58 H58B 109.5 . .
H58A C58 H58B 109.5 . .
C53 C58 H58C 109.5 . .
H58A C58 H58C 109.5 . .
H58B C58 H58C 109.5 . .
C54 C59 H59A 109.5 . .
C54 C59 H59B 109.5 . .
H59A C59 H59B 109.5 . .
C54 C59 H59C 109.5 . .
H59A C59 H59C 109.5 . .
H59B C59 H59C 109.5 . .
C55 C60 H60A 109.5 . .
C55 C60 H60B 109.5 . .
H60A C60 H60B 109.5 . .
C55 C60 H60C 109.5 . .
H60A C60 H60C 109.5 . .
H60B C60 H60C 109.5 . .
C62 C61 P51 108.90(17) . .
C62 C61 H61A 109.9 . .
P51 C61 H61A 109.9 . .
C62 C61 H61B 109.9 . .
P51 C61 H61B 109.9 . .
H61A C61 H61B 108.3 . .
C61 C62 P52 111.74(17) . .
C61 C62 H62A 109.3 . .
P52 C62 H62A 109.3 . .
C61 C62 H62B 109.3 . .
P52 C62 H62B 109.3 . .
H62A C62 H62B 107.9 . .
C64 C63 C68 118.5(2) . .
C64 C63 P51 118.11(19) . .
C68 C63 P51 123.3(2) . .
C63 C64 C65 121.3(3) . .
C63 C64 H64 119.3 . .
C65 C64 H64 119.3 . .
C66 C65 C64 119.7(3) . .
C66 C65 H65 120.1 . .
C64 C65 H65 120.1 . .
C65 C66 C67 119.8(3) . .
C65 C66 H66 120.1 . .
C67 C66 H66 120.1 . .
C66 C67 C68 120.3(3) . .
C66 C67 H67 119.9 . .
C68 C67 H67 119.9 . .
C67 C68 C63 120.3(3) . .
C67 C68 H68 119.9 . .
C63 C68 H68 119.9 . .
C74 C69 C70 117.3(2) . .
C74 C69 P51 119.99(19) . .
C70 C69 P51 122.6(2) . .
C71 C70 C69 121.1(3) . .
C71 C70 H70 119.4 . .
C69 C70 H70 119.4 . .
C72 C71 C70 120.3(3) . .
C72 C71 H71 119.9 . .
C70 C71 H71 119.9 . .
C73 C72 C71 119.6(3) . .
C73 C72 H72 120.2 . .
C71 C72 H72 120.2 . .
C72 C73 C74 120.4(3) . .
C72 C73 H73 119.8 . .
C74 C73 H73 119.8 . .
C73 C74 C69 121.3(2) . .
C73 C74 H74 119.3 . .
C69 C74 H74 119.3 . .
C80 C75 C76 119.0(3) . .
C80 C75 P52 120.7(2) . .
C76 C75 P52 120.3(2) . .
C77 C76 C75 120.2(3) . .
C77 C76 H76 119.9 . .
C75 C76 H76 119.9 . .
C78 C77 C76 120.4(3) . .
C78 C77 H77 119.8 . .
C76 C77 H77 119.8 . .
C77 C78 C79 120.1(3) . .
C77 C78 H78 119.9 . .
C79 C78 H78 119.9 . .
C78 C79 C80 120.0(3) . .
C78 C79 H79 120.0 . .
C80 C79 H79 120.0 . .
C75 C80 C79 120.4(3) . .
C75 C80 H80 119.8 . .
C79 C80 H80 119.8 . .
C82 C81 C86 117.9(2) . .
C82 C81 P52 120.2(2) . .
C86 C81 P52 121.6(2) . .
C83 C82 C81 120.7(3) . .
C83 C82 H82 119.6 . .
C81 C82 H82 119.6 . .
C84 C83 C82 120.3(3) . .
C84 C83 H83 119.9 . .
C82 C83 H83 119.9 . .
C83 C84 C85 119.6(3) . .
C83 C84 H84 120.2 . .
C85 C84 H84 120.2 . .
C86 C85 C84 120.5(3) . .
C86 C85 H85 119.8 . .
C84 C85 H85 119.8 . .
C85 C86 C81 121.0(3) . .
C85 C86 H86 119.5 . .
C81 C86 H86 119.5 . .
C88 C87 Fe5 176.5(2) . .
C87 C88 C89 174.3(3) . .
C90 C89 C88 129.2(2) . .
C90 C89 S51 109.97(18) . .
C88 C89 S51 120.8(2) . .
C89 C90 C91 113.6(2) . .
C89 C90 H90 123.2 . .
C91 C90 H90 123.2 . .
C92 C91 C90 114.0(2) . .
C92 C91 H91 123.0 . .
C90 C91 H91 123.0 . .
C91 C92 C93 128.6(2) . .
C91 C92 S51 110.00(19) . .
C93 C92 S51 121.4(2) . .
C94 C93 C92 178.5(3) . .
C93 C94 C44 179.2(3) . .

loop_
_geom_bond_atom_site_label_1
_geom_bond_atom_site_label_2
_geom_bond_distance
_geom_bond_site_symmetry_2
Fe1 C37 1.883(2) .
Fe1 C5 2.090(2) .
Fe1 C4 2.115(2) .
Fe1 C1 2.118(2) .
Fe1 C3 2.128(2) .
Fe1 C2 2.134(2) .
Fe1 P1 2.1797(7) .
Fe1 P2 2.1993(7) .
Fe5 C87 1.872(2) .
Fe5 C51 2.090(3) .
Fe5 C52 2.122(3) .
Fe5 C55 2.135(2) .
Fe5 C53 2.143(2) .
Fe5 C54 2.148(2) .
Fe5 P51 2.1778(7) .
Fe5 P52 2.1833(7) .
S1 C39 1.740(2) .
S1 C42 1.738(3) .
S51 C89 1.733(3) .
S51 C92 1.737(3) .
P1 C11 1.838(2) .
P1 C19 1.835(2) .
P1 C13 1.837(2) .
P2 C31 1.837(2) .
P2 C25 1.846(2) .
P2 C12 1.861(2) .
P51 C69 1.837(3) .
P51 C63 1.843(3) .
P51 C61 1.842(3) .
P52 C81 1.843(3) .
P52 C75 1.846(3) .
P52 C62 1.873(3) .
C1 C2 1.418(3) .
C1 C5 1.433(4) .
C1 C6 1.505(4) .
C2 C3 1.435(3) .
C2 C7 1.502(3) .
C3 C4 1.428(3) .
C3 C8 1.505(3) .
C4 C5 1.429(4) .
C4 C9 1.499(4) .
C5 C10 1.507(3) .
C6 H6A 0.9800 .
C6 H6B 0.9800 .
C6 H6C 0.9800 .
C7 H7A 0.9800 .
C7 H7B 0.9800 .
C7 H7C 0.9800 .
C8 H8A 0.9800 .
C8 H8B 0.9800 .
C8 H8C 0.9800 .
C9 H9A 0.9800 .
C9 H9B 0.9800 .
C9 H9C 0.9800 .
C10 H10A 0.9800 .
C10 H10B 0.9800 .
C10 H10C 0.9800 .
C11 C12 1.532(3) .
C11 H11A 0.9900 .
C11 H11B 0.9900 .
C12 H12A 0.9900 .
C12 H12B 0.9900 .
C13 C14 1.392(3) .
C13 C18 1.400(4) .
C14 C15 1.392(4) .
C14 H14 0.9500 .
C15 C16 1.387(4) .
C15 H15 0.9500 .
C16 C17 1.380(4) .
C16 H16 0.9500 .
C17 C18 1.389(4) .
C17 H17 0.9500 .
C18 H18 0.9500 .
C19 C20 1.389(4) .
C19 C24 1.405(4) .
C20 C21 1.396(4) .
C20 H20 0.9500 .
C21 C22 1.386(4) .
C21 H21 0.9500 .
C22 C23 1.381(4) .
C22 H22 0.9500 .
C23 C24 1.392(3) .
C23 H23 0.9500 .
C24 H24 0.9500 .
C25 C26 1.387(4) .
C25 C30 1.399(4) .
C26 C27 1.394(4) .
C26 H26 0.9500 .
C27 C28 1.377(4) .
C27 H27 0.9500 .
C28 C29 1.377(4) .
C28 H28 0.9500 .
C29 C30 1.387(4) .
C29 H29 0.9500 .
C30 H30 0.9500 .
C31 C36 1.389(4) .
C31 C32 1.396(4) .
C32 C33 1.384(4) .
C32 H32 0.9500 .
C33 C34 1.380(4) .
C33 H33 0.9500 .
C34 C35 1.373(4) .
C34 H34 0.9500 .
C35 C36 1.395(4) .
C35 H35 0.9500 .
C36 H36 0.9500 .
C37 C38 1.223(3) .
C38 C39 1.413(3) .
C39 C40 1.382(4) .
C40 C41 1.407(3) .
C40 H40 0.9500 .
C41 C42 1.376(4) .
C41 H41 0.9500 .
C42 C43 1.409(3) .
C43 C44 1.210(4) .
C44 C94 1.365(4) .
C51 C55 1.426(4) .
C51 C52 1.426(4) .
C51 C56 1.495(4) .
C52 C53 1.426(4) .
C52 C57 1.497(4) .
C53 C54 1.439(4) .
C53 C58 1.492(4) .
C54 C55 1.426(4) .
C54 C59 1.503(3) .
C55 C60 1.502(4) .
C56 H56A 0.9800 .
C56 H56B 0.9800 .
C56 H56C 0.9800 .
C57 H57A 0.9800 .
C57 H57B 0.9800 .
C57 H57C 0.9800 .
C58 H58A 0.9800 .
C58 H58B 0.9800 .
C58 H58C 0.9800 .
C59 H59A 0.9800 .
C59 H59B 0.9800 .
C59 H59C 0.9800 .
C60 H60A 0.9800 .
C60 H60B 0.9800 .
C60 H60C 0.9800 .
C61 C62 1.521(4) .
C61 H61A 0.9900 .
C61 H61B 0.9900 .
C62 H62A 0.9900 .
C62 H62B 0.9900 .
C63 C64 1.387(4) .
C63 C68 1.394(4) .
C64 C65 1.389(4) .
C64 H64 0.9500 .
C65 C66 1.378(4) .
C65 H65 0.9500 .
C66 C67 1.388(4) .
C66 H66 0.9500 .
C67 C68 1.393(4) .
C67 H67 0.9500 .
C68 H68 0.9500 .
C69 C74 1.396(4) .
C69 C70 1.395(4) .
C70 C71 1.387(4) .
C70 H70 0.9500 .
C71 C72 1.383(4) .
C71 H71 0.9500 .
C72 C73 1.369(4) .
C72 H72 0.9500 .
C73 C74 1.386(4) .
C73 H73 0.9500 .
C74 H74 0.9500 .
C75 C80 1.386(4) .
C75 C76 1.398(4) .
C76 C77 1.389(4) .
C76 H76 0.9500 .
C77 C78 1.374(6) .
C77 H77 0.9500 .
C78 C79 1.383(5) .
C78 H78 0.9500 .
C79 C80 1.393(4) .
C79 H79 0.9500 .
C80 H80 0.9500 .
C81 C82 1.397(4) .
C81 C86 1.399(4) .
C82 C83 1.390(4) .
C82 H82 0.9500 .
C83 C84 1.383(4) .
C83 H83 0.9500 .
C84 C85 1.379(4) .
C84 H84 0.9500 .
C85 C86 1.381(4) .
C85 H85 0.9500 .
C86 H86 0.9500 .
C87 C88 1.226(3) .
C88 C89 1.412(3) .
C89 C90 1.378(4) .
C90 C91 1.398(4) .
C90 H90 0.9500 .
C91 C92 1.369(4) .
C91 H91 0.9500 .
C92 C93 1.408(3) .
C93 C94 1.211(4) .

loop_
_geom_torsion_atom_site_label_1
_geom_torsion_atom_site_label_2
_geom_torsion_atom_site_label_3
_geom_torsion_atom_site_label_4
_geom_torsion
_geom_torsion_site_symmetry_1
_geom_torsion_site_symmetry_2
_geom_torsion_site_symmetry_3
_geom_torsion_site_symmetry_4
C5 C1 C2 C3 -0.7(3) . . . .
C6 C1 C2 C3 174.6(2) . . . .
Fe1 C1 C2 C3 -59.86(16) . . . .
C5 C1 C2 C7 -171.7(2) . . . .
C6 C1 C2 C7 3.6(4) . . . .
Fe1 C1 C2 C7 129.1(2) . . . .
C5 C1 C2 Fe1 59.15(17) . . . .
C6 C1 C2 Fe1 -125.6(2) . . . .
C1 C2 C3 C4 -0.6(3) . . . .
C7 C2 C3 C4 170.2(2) . . . .
Fe1 C2 C3 C4 -60.41(16) . . . .
C1 C2 C3 C8 -170.6(2) . . . .
C7 C2 C3 C8 0.3(4) . . . .
Fe1 C2 C3 C8 129.7(2) . . . .
C1 C2 C3 Fe1 59.77(17) . . . .
C7 C2 C3 Fe1 -129.4(3) . . . .
C2 C3 C4 C5 1.8(3) . . . .
C8 C3 C4 C5 171.5(2) . . . .
Fe1 C3 C4 C5 -59.12(17) . . . .
C2 C3 C4 C9 -169.7(2) . . . .
C8 C3 C4 C9 0.0(4) . . . .
Fe1 C3 C4 C9 129.4(3) . . . .
C2 C3 C4 Fe1 60.88(16) . . . .
C8 C3 C4 Fe1 -129.4(2) . . . .
C3 C4 C5 C1 -2.2(3) . . . .
C9 C4 C5 C1 169.2(2) . . . .
Fe1 C4 C5 C1 -62.31(16) . . . .
C3 C4 C5 C10 -177.8(2) . . . .
C9 C4 C5 C10 -6.4(4) . . . .
Fe1 C4 C5 C10 122.1(3) . . . .
C3 C4 C5 Fe1 60.13(17) . . . .
C9 C4 C5 Fe1 -128.5(3) . . . .
C2 C1 C5 C4 1.8(3) . . . .
C6 C1 C5 C4 -173.5(2) . . . .
Fe1 C1 C5 C4 62.25(17) . . . .
C2 C1 C5 C10 177.5(2) . . . .
C6 C1 C5 C10 2.2(4) . . . .
Fe1 C1 C5 C10 -122.0(2) . . . .
C2 C1 C5 Fe1 -60.47(17) . . . .
C6 C1 C5 Fe1 124.3(2) . . . .
C19 P1 C11 C12 178.31(16) . . . .
C13 P1 C11 C12 -76.49(17) . . . .
Fe1 P1 C11 C12 51.86(16) . . . .
P1 C11 C12 P2 -45.90(18) . . . .
C31 P2 C12 C11 152.46(16) . . . .
C25 P2 C12 C11 -107.11(17) . . . .
Fe1 P2 C12 C11 22.72(18) . . . .
C11 P1 C13 C14 105.8(2) . . . .
C19 P1 C13 C14 -146.1(2) . . . .
Fe1 P1 C13 C14 -10.4(2) . . . .
C11 P1 C13 C18 -67.5(2) . . . .
C19 P1 C13 C18 40.6(2) . . . .
Fe1 P1 C13 C18 176.22(17) . . . .
C18 C13 C14 C15 -1.1(4) . . . .
P1 C13 C14 C15 -174.7(2) . . . .
C13 C14 C15 C16 -1.5(4) . . . .
C14 C15 C16 C17 2.5(4) . . . .
C15 C16 C17 C18 -0.9(4) . . . .
C16 C17 C18 C13 -1.8(4) . . . .
C14 C13 C18 C17 2.8(4) . . . .
P1 C13 C18 C17 176.2(2) . . . .
C11 P1 C19 C20 134.4(2) . . . .
C13 P1 C19 C20 31.8(2) . . . .
Fe1 P1 C19 C20 -106.6(2) . . . .
C11 P1 C19 C24 -49.1(2) . . . .
C13 P1 C19 C24 -151.7(2) . . . .
Fe1 P1 C19 C24 69.9(2) . . . .
C24 C19 C20 C21 0.2(4) . . . .
P1 C19 C20 C21 176.7(2) . . . .
C19 C20 C21 C22 -1.0(4) . . . .
C20 C21 C22 C23 0.6(4) . . . .
C21 C22 C23 C24 0.5(4) . . . .
C22 C23 C24 C19 -1.3(4) . . . .
C20 C19 C24 C23 1.0(4) . . . .
P1 C19 C24 C23 -175.7(2) . . . .
C31 P2 C25 C26 -121.6(2) . . . .
C12 P2 C25 C26 133.2(2) . . . .
Fe1 P2 C25 C26 12.1(2) . . . .
C31 P2 C25 C30 55.6(2) . . . .
C12 P2 C25 C30 -49.6(2) . . . .
Fe1 P2 C25 C30 -170.70(16) . . . .
C30 C25 C26 C27 1.5(4) . . . .
P2 C25 C26 C27 178.7(2) . . . .
C25 C26 C27 C28 -1.0(4) . . . .
C26 C27 C28 C29 0.3(4) . . . .
C27 C28 C29 C30 -0.1(4) . . . .
C28 C29 C30 C25 0.7(4) . . . .
C26 C25 C30 C29 -1.4(4) . . . .
P2 C25 C30 C29 -178.7(2) . . . .
C25 P2 C31 C36 -138.5(2) . . . .
C12 P2 C31 C36 -34.5(2) . . . .
Fe1 P2 C31 C36 87.3(2) . . . .
C25 P2 C31 C32 44.2(2) . . . .
C12 P2 C31 C32 148.2(2) . . . .
Fe1 P2 C31 C32 -90.0(2) . . . .
C36 C31 C32 C33 -1.4(4) . . . .
P2 C31 C32 C33 176.1(2) . . . .
C31 C32 C33 C34 2.0(5) . . . .
C32 C33 C34 C35 -1.1(5) . . . .
C33 C34 C35 C36 -0.5(5) . . . .
C32 C31 C36 C35 -0.1(4) . . . .
P2 C31 C36 C35 -177.5(2) . . . .
C34 C35 C36 C31 1.1(4) . . . .
C42 S1 C39 C40 1.2(2) . . . .
C42 S1 C39 C38 -176.5(2) . . . .
C38 C39 C40 C41 176.2(2) . . . .
S1 C39 C40 C41 -1.3(3) . . . .
C39 C40 C41 C42 0.7(3) . . . .
C40 C41 C42 C43 -179.5(3) . . . .
C40 C41 C42 S1 0.3(3) . . . .
C39 S1 C42 C41 -0.8(2) . . . .
C39 S1 C42 C43 179.0(2) . . . .
C55 C51 C52 C53 2.3(3) . . . .
C56 C51 C52 C53 176.8(2) . . . .
Fe5 C51 C52 C53 -60.76(17) . . . .
C55 C51 C52 C57 -172.8(2) . . . .
C56 C51 C52 C57 1.7(4) . . . .
Fe5 C51 C52 C57 124.2(3) . . . .
C55 C51 C52 Fe5 63.05(17) . . . .
C56 C51 C52 Fe5 -122.5(3) . . . .
C51 C52 C53 C54 -1.3(3) . . . .
C57 C52 C53 C54 173.7(2) . . . .
Fe5 C52 C53 C54 -60.64(17) . . . .
C51 C52 C53 C58 -171.3(2) . . . .
C57 C52 C53 C58 3.6(4) . . . .
Fe5 C52 C53 C58 129.3(3) . . . .
C51 C52 C53 Fe5 59.35(17) . . . .
C57 C52 C53 Fe5 -125.7(3) . . . .
C52 C53 C54 C55 -0.2(3) . . . .
C58 C53 C54 C55 170.1(2) . . . .
Fe5 C53 C54 C55 -60.26(16) . . . .
C52 C53 C54 C59 -169.4(2) . . . .
C58 C53 C54 C59 0.9(4) . . . .
Fe5 C53 C54 C59 130.5(2) . . . .
C52 C53 C54 Fe5 60.06(17) . . . .
C58 C53 C54 Fe5 -129.6(3) . . . .
C52 C51 C55 C54 -2.4(3) . . . .
C56 C51 C55 C54 -176.9(2) . . . .
Fe5 C51 C55 C54 60.28(17) . . . .
C52 C51 C55 C60 169.4(2) . . . .
C56 C51 C55 C60 -5.0(4) . . . .
Fe5 C51 C55 C60 -127.9(2) . . . .
C52 C51 C55 Fe5 -62.70(17) . . . .
C56 C51 C55 Fe5 122.9(3) . . . .
C53 C54 C55 C51 1.6(3) . . . .
C59 C54 C55 C51 170.3(2) . . . .
Fe5 C54 C55 C51 -58.75(17) . . . .
C53 C54 C55 C60 -169.9(2) . . . .
C59 C54 C55 C60 -1.3(4) . . . .
Fe5 C54 C55 C60 129.7(3) . . . .
C53 C54 C55 Fe5 60.36(17) . . . .
C59 C54 C55 Fe5 -131.0(3) . . . .
C69 P51 C61 C62 170.47(18) . . . .
C63 P51 C61 C62 -83.2(2) . . . .
Fe5 P51 C61 C62 43.39(19) . . . .
P51 C61 C62 P52 -32.3(2) . . . .
C81 P52 C62 C61 138.52(19) . . . .
C75 P52 C62 C61 -118.8(2) . . . .
Fe5 P52 C62 C61 9.2(2) . . . .
C69 P51 C63 C64 -140.0(2) . . . .
C61 P51 C63 C64 114.3(2) . . . .
Fe5 P51 C63 C64 -4.1(2) . . . .
C69 P51 C63 C68 43.8(2) . . . .
C61 P51 C63 C68 -61.9(2) . . . .
Fe5 P51 C63 C68 179.64(18) . . . .
C68 C63 C64 C65 -1.7(4) . . . .
P51 C63 C64 C65 -178.1(2) . . . .
C63 C64 C65 C66 1.0(5) . . . .
C64 C65 C66 C67 -0.1(5) . . . .
C65 C66 C67 C68 0.0(5) . . . .
C66 C67 C68 C63 -0.7(4) . . . .
C64 C63 C68 C67 1.6(4) . . . .
P51 C63 C68 C67 177.8(2) . . . .
C63 P51 C69 C74 -152.0(2) . . . .
C61 P51 C69 C74 -47.0(2) . . . .
Fe5 P51 C69 C74 72.2(2) . . . .
C63 P51 C69 C70 31.1(3) . . . .
C61 P51 C69 C70 136.0(2) . . . .
Fe5 P51 C69 C70 -104.8(2) . . . .
C74 C69 C70 C71 -0.2(4) . . . .
P51 C69 C70 C71 176.8(2) . . . .
C69 C70 C71 C72 0.8(5) . . . .
C70 C71 C72 C73 -1.2(5) . . . .
C71 C72 C73 C74 1.2(5) . . . .
C72 C73 C74 C69 -0.7(4) . . . .
C70 C69 C74 C73 0.2(4) . . . .
P51 C69 C74 C73 -176.9(2) . . . .
C81 P52 C75 C80 -121.9(2) . . . .
C62 P52 C75 C80 133.3(2) . . . .
Fe5 P52 C75 C80 11.7(3) . . . .
C81 P52 C75 C76 57.7(2) . . . .
C62 P52 C75 C76 -47.0(2) . . . .
Fe5 P52 C75 C76 -168.69(19) . . . .
C80 C75 C76 C77 -0.3(4) . . . .
P52 C75 C76 C77 -179.9(2) . . . .
C75 C76 C77 C78 0.3(5) . . . .
C76 C77 C78 C79 0.1(5) . . . .
C77 C78 C79 C80 -0.5(5) . . . .
C76 C75 C80 C79 0.0(4) . . . .
P52 C75 C80 C79 179.6(2) . . . .
C78 C79 C80 C75 0.4(4) . . . .
C75 P52 C81 C82 38.0(2) . . . .
C62 P52 C81 C82 142.9(2) . . . .
Fe5 P52 C81 C82 -94.8(2) . . . .
C75 P52 C81 C86 -147.4(2) . . . .
C62 P52 C81 C86 -42.5(2) . . . .
Fe5 P52 C81 C86 79.8(2) . . . .
C86 C81 C82 C83 -0.8(4) . . . .
P52 C81 C82 C83 174.0(2) . . . .
C81 C82 C83 C84 0.3(4) . . . .
C82 C83 C84 C85 0.5(4) . . . .
C83 C84 C85 C86 -0.8(4) . . . .
C84 C85 C86 C81 0.3(4) . . . .
C82 C81 C86 C85 0.5(4) . . . .
P52 C81 C86 C85 -174.2(2) . . . .
C92 S51 C89 C90 -1.4(2) . . . .
C92 S51 C89 C88 177.1(2) . . . .
C88 C89 C90 C91 -177.2(3) . . . .
S51 C89 C90 C91 1.1(3) . . . .
C89 C90 C91 C92 -0.1(4) . . . .
C90 C91 C92 C93 178.9(3) . . . .
C90 C91 C92 S51 -1.0(3) . . . .
C89 S51 C92 C91 1.3(2) . . . .
C89 S51 C92 C93 -178.6(2) . . . .
